data_4502075
loop_
_publ_author_name
'Mouchaham, Georges'
'Roques, Nans'
'Imaz, Inhar'
'Duhayon, Carine'
'Sutter, Jean-Pascal'

_publ_section_title
;
 Driving the Assembling of Zirconium Tetraoxalate Metallotectons and
 Benzimidazolium Cations: From Three Dimensional Hydrogen-Bonded Compact
 Architectures to Open-Frameworks
;
_journal_issue 11
_journal_name_full 'Crystal Growth &amp; Design'
_journal_page_first 4906
_journal_paper_doi 10.1021/cg1009785
_journal_volume 10
_journal_year 2010
_chemical_formula_moiety 'C8 O16 Zr, 4(C7 H7 N2)'
_chemical_formula_sum 'C36 H28 N8 O16 Zr'
_chemical_formula_weight 919.88
_chemical_name_systematic
; 
 ? 
;
_space_group_IT_number 76
_symmetry_cell_setting tetragonal
_symmetry_space_group_name_Hall 'P 4w'
_symmetry_space_group_name_H-M 'P 41'
_atom_sites_solution_hydrogens geom
_atom_sites_solution_primary direct
_atom_sites_solution_secondary difmap
_audit_creation_method SHELXL-97
_cell_angle_alpha 90.00
_cell_angle_beta 90.00
_cell_angle_gamma 90.00
_cell_formula_units_Z 4
_cell_length_a 10.126(2)
_cell_length_b 10.126(2)
_cell_length_c 35.649(2)
_cell_measurement_temperature 293(2)
_cell_volume 3655.3(10)
_computing_structure_refinement 'SHELXL-97 (Sheldrick, 1997)'
_computing_structure_solution 'SHELXS-97 (Sheldrick, 1990)'
_diffrn_ambient_temperature 293(2)
_diffrn_measured_fraction_theta_full 0.995
_diffrn_measured_fraction_theta_max 0.995
_diffrn_measurement_device_type ADSCq210rCCD-HUBER
_diffrn_measurement_method 'f\ scans'
_diffrn_radiation_monochromator synchrotron
_diffrn_radiation_source synchrotron
_diffrn_radiation_type synchrotron
_diffrn_radiation_wavelength 0.751
_diffrn_reflns_av_R_equivalents 0.0195
_diffrn_reflns_av_sigmaI/netI 0.0357
_diffrn_reflns_limit_h_max 12
_diffrn_reflns_limit_h_min 0
_diffrn_reflns_limit_k_max 12
_diffrn_reflns_limit_k_min -12
_diffrn_reflns_limit_l_max 44
_diffrn_reflns_limit_l_min -44
_diffrn_reflns_number 13689
_diffrn_reflns_theta_full 26.37
_diffrn_reflns_theta_max 26.37
_diffrn_reflns_theta_min 2.31
_exptl_absorpt_coefficient_mu 0.392
_exptl_absorpt_correction_type empirical
_exptl_absorpt_process_details scalepack
_exptl_crystal_colour white
_exptl_crystal_density_diffrn 1.672
_exptl_crystal_density_method 'not measured'
_exptl_crystal_description prisme
_exptl_crystal_F_000 1778
_exptl_crystal_size_max 0.39
_exptl_crystal_size_mid 0.32
_exptl_crystal_size_min 0.23
_refine_diff_density_max 0.277
_refine_diff_density_min -0.512
_refine_diff_density_rms 0.058
_refine_ls_abs_structure_details 'Flack H D (1983), Acta Cryst. A39, 876-881'
_refine_ls_abs_structure_Flack 0.0014(2)
_refine_ls_extinction_method none
_refine_ls_goodness_of_fit_ref 0.990
_refine_ls_hydrogen_treatment mixed
_refine_ls_matrix_type full
_refine_ls_number_parameters 566
_refine_ls_number_reflns 7413
_refine_ls_number_restraints 1
_refine_ls_restrained_S_all 0.990
_refine_ls_R_factor_all 0.0244
_refine_ls_R_factor_gt 0.0241
_refine_ls_shift/su_max 0.004
_refine_ls_shift/su_mean 0.000
_refine_ls_structure_factor_coef Fsqd
_refine_ls_weighting_details 'calc w=1/[\s^2^(Fo^2^)+(0.0460P)^2^+0.4593P] where P=(Fo^2^+2Fc^2^)/3'
_refine_ls_weighting_scheme calc
_refine_ls_wR_factor_gt 0.0651
_refine_ls_wR_factor_ref 0.0654
_reflns_number_gt 7337
_reflns_number_total 7413
_reflns_threshold_expression >2sigma(I)
_cod_data_source_file cg1009785_si_004.cif
_cod_data_source_block compound_3
_cod_original_cell_volume 3655.3(9)
_cod_original_sg_symbol_H-M P41
_cod_database_code 4502075

loop_
_symmetry_equiv_pos_as_xyz
'x, y, z'
'-x, -y, z+1/2'
'-y, x, z+1/4'
'y, -x, z+3/4'

loop_
_atom_site_label
_atom_site_type_symbol
_atom_site_fract_x
_atom_site_fract_y
_atom_site_fract_z
_atom_site_U_iso_or_equiv
_atom_site_adp_type
_atom_site_occupancy
_atom_site_symmetry_multiplicity
_atom_site_calc_flag
_atom_site_refinement_flags
Zr01 Zr 0.178660(15) 0.124145(15) 0.916882(6) 0.01501(6) Uani 1 1 d .
O9 O 0.31024(17) 0.28634(16) 0.92989(4) 0.0292(3) Uani 1 1 d .
O14 O 0.28272(15) 0.05330(15) 0.96828(4) 0.0272(3) Uani 1 1 d .
O12 O 0.46339(18) 0.42875(18) 0.91002(5) 0.0410(4) Uani 1 1 d .
O1 O 0.06037(16) -0.04458(15) 0.93642(4) 0.0290(3) Uani 1 1 d .
O5 O 0.00872(15) 0.24259(15) 0.90067(4) 0.0275(3) Uani 1 1 d .
O10 O 0.25188(15) 0.21306(16) 0.86367(4) 0.0286(3) Uani 1 1 d .
N5 N 0.1949(2) 0.7649(2) 0.78853(5) 0.0331(4) Uani 1 1 d D
O16 O 0.42730(19) -0.09006(18) 0.99225(5) 0.0420(4) Uani 1 1 d .
O13 O 0.33961(15) -0.00821(16) 0.90052(4) 0.0285(3) Uani 1 1 d .
O2 O 0.09263(15) 0.02014(15) 0.86794(4) 0.0264(3) Uani 1 1 d .
O7 O -0.14539(16) 0.38940(16) 0.91788(6) 0.0385(4) Uani 1 1 d .
O6 O 0.08810(15) 0.21143(15) 0.96756(4) 0.0267(3) Uani 1 1 d .
O15 O 0.48200(18) -0.16461(18) 0.91857(6) 0.0465(4) Uani 1 1 d .
O8 O -0.05133(18) 0.36153(18) 0.99034(5) 0.0406(4) Uani 1 1 d .
C25 C 0.5857(2) 0.6210(2) 0.80995(8) 0.0377(5) Uani 1 1 d .
O4 O -0.05620(18) -0.12417(18) 0.84756(5) 0.0414(4) Uani 1 1 d .
N1 N -0.0127(2) 0.1034(2) 0.74939(6) 0.0378(5) Uani 1 1 d D
C24 C 0.6924(3) 0.5896(4) 0.86273(10) 0.0484(7) Uani 1 1 d .
N2 N 0.1101(2) 0.1682(2) 0.79539(5) 0.0343(4) Uani 1 1 d D
C21 C 0.2332(3) 0.4124(3) 0.72675(8) 0.0456(6) Uani 1 1 d .
H21 H 0.2928 0.4809 0.7228 0.055 Uiso 1 1 calc R
O11 O 0.39382(19) 0.3554(2) 0.83776(5) 0.0436(4) Uani 1 1 d .
C19 C 0.1369(2) 0.2521(2) 0.76560(6) 0.0290(4) Uani 1 1 d .
N6 N 0.3083(2) 0.8298(2) 0.83651(6) 0.0342(4) Uani 1 1 d .
O3 O -0.08643(19) -0.20174(19) 0.92221(6) 0.0482(5) Uani 1 1 d .
C33 C 0.1648(2) 0.6788(2) 0.81773(6) 0.0287(4) Uani 1 1 d .
C17 C 0.0217(3) 0.0807(3) 0.78481(7) 0.0383(5) Uani 1 1 d .
C42 C 0.7710(4) 0.7723(4) 0.08029(10) 0.0673(10) Uani 1 1 d .
H42 H 0.7710 0.8248 0.1017 0.081 Uiso 1 1 calc R
C32 C 0.2376(2) 0.7206(2) 0.84827(6) 0.0264(4) Uani 1 1 d .
C37 C 0.2274(3) 0.6597(2) 0.88312(6) 0.0325(5) Uani 1 1 d .
H37 H 0.2772 0.6866 0.9037 0.039 Uiso 1 1 calc R
C26 C 0.6899(2) 0.7106(2) 0.81144(7) 0.0349(5) Uani 1 1 d .
C23 C 0.0632(3) 0.2709(3) 0.70110(7) 0.0378(6) Uani 1 1 d .
H23 H 0.0089 0.2445 0.6814 0.045 Uiso 1 1 calc R
C39 C 0.7771(2) 0.6162(2) 0.01763(7) 0.0358(5) Uani 1 1 d .
C22 C 0.1522(3) 0.3710(3) 0.69713(7) 0.0399(6) Uani 1 1 d .
H22 H 0.1594 0.4131 0.6740 0.048 Uiso 1 1 calc R
N3 N 0.7531(2) 0.6875(2) 0.84535(7) 0.0444(5) Uani 1 1 d D
C36 C 0.1384(3) 0.5565(3) 0.88510(7) 0.0396(6) Uani 1 1 d .
H36 H 0.1265 0.5136 0.9079 0.048 Uiso 1 1 calc R
C20 C 0.2268(3) 0.3542(3) 0.76152(7) 0.0413(6) Uani 1 1 d .
H20 H 0.2799 0.3819 0.7813 0.050 Uiso 1 1 calc R
C3 C -0.0555(2) 0.3134(2) 0.92441(6) 0.0242(4) Uani 1 1 d .
N4 N 0.5906(2) 0.5489(2) 0.84236(8) 0.0479(6) Uani 1 1 d .
C8 C 0.4037(2) -0.0766(2) 0.92524(6) 0.0272(5) Uani 1 1 d .
N8 N 0.7535(2) 0.5569(2) -0.01649(7) 0.0453(5) Uani 1 1 d .
C35 C 0.0659(3) 0.5144(3) 0.85421(8) 0.0441(6) Uani 1 1 d .
H35 H 0.0079 0.4438 0.8569 0.053 Uiso 1 1 calc R
N7 N 0.6132(2) 0.7160(2) -0.01165(8) 0.0468(6) Uani 1 1 d .
C4 C -0.0036(2) 0.2966(2) 0.96452(6) 0.0239(4) Uani 1 1 d .
C43 C 0.8620(4) 0.6703(4) 0.07728(11) 0.0683(10) Uani 1 1 d .
H43 H 0.9203 0.6554 0.0970 0.082 Uiso 1 1 calc R
C2 C 0.0085(2) -0.0717(2) 0.87258(7) 0.0254(4) Uani 1 1 d .
C1 C -0.0098(2) -0.1146(2) 0.91359(7) 0.0286(4) Uani 1 1 d .
C18 C 0.0576(2) 0.2101(2) 0.73618(6) 0.0300(5) Uani 1 1 d .
C7 C 0.3709(2) -0.0365(2) 0.96583(6) 0.0263(4) Uani 1 1 d .
C44 C 0.8688(3) 0.5902(3) 0.04606(9) 0.0560(8) Uani 1 1 d .
H44 H 0.9307 0.5228 0.0440 0.067 Uiso 1 1 calc R
C6 C 0.3781(2) 0.3466(2) 0.90459(7) 0.0279(5) Uani 1 1 d .
C27 C 0.7129(3) 0.7986(3) 0.78265(10) 0.0568(8) Uani 1 1 d .
H27 H 0.7819 0.8591 0.7837 0.068 Uiso 1 1 calc R
C41 C 0.6810(3) 0.7976(3) 0.05242(10) 0.0563(8) Uani 1 1 d .
H41 H 0.6193 0.8651 0.0546 0.068 Uiso 1 1 calc R
C28 C 0.6299(4) 0.7928(4) 0.75252(11) 0.0734(11) Uani 1 1 d .
H28 H 0.6429 0.8508 0.7326 0.088 Uiso 1 1 calc R
C40 C 0.6864(2) 0.7176(2) 0.02073(8) 0.0375(6) Uani 1 1 d .
C5 C 0.3406(2) 0.3037(2) 0.86469(6) 0.0270(4) Uani 1 1 d .
C31 C 0.2785(3) 0.8544(3) 0.80103(7) 0.0373(5) Uani 1 1 d .
C34 C 0.0776(3) 0.5742(2) 0.81965(7) 0.0383(5) Uani 1 1 d .
H34 H 0.0297 0.5459 0.7989 0.046 Uiso 1 1 calc R
C38 C 0.6539(3) 0.6181(3) -0.03291(11) 0.0521(8) Uani 1 1 d .
C29 C 0.5276(4) 0.7038(4) 0.75072(9) 0.0729(10) Uani 1 1 d .
H29 H 0.4736 0.7034 0.7296 0.087 Uiso 1 1 calc R
C30 C 0.5028(3) 0.6157(3) 0.77895(10) 0.0577(7) Uani 1 1 d .
H30 H 0.4337 0.5554 0.7775 0.069 Uiso 1 1 calc R
H8 H 0.8014 0.4806 -0.0262 0.084(13) Uiso 1 1 d .
H17 H -0.0129 0.0114 0.8014 0.071(11) Uiso 1 1 d .
H3 H 0.8169 0.7318 0.8564 0.069(11) Uiso 1 1 d D
H6 H 0.345(3) 0.887(3) 0.8533(10) 0.046(8) Uiso 1 1 d .
H7 H 0.5481 0.7787 -0.0183 0.051(9) Uiso 1 1 d .
H31 H 0.3168 0.9318 0.7848 0.047(8) Uiso 1 1 d .
H4 H 0.5385 0.4844 0.8517 0.089(14) Uiso 1 1 d .
H5 H 0.1628 0.7690 0.7631 0.094(14) Uiso 1 1 d D
H38 H 0.6100 0.5947 -0.0583 0.082(12) Uiso 1 1 d .
H2 H 0.1515 0.1703 0.8175 0.038(7) Uiso 1 1 d D
H1 H -0.0655 0.0543 0.7343 0.075(12) Uiso 1 1 d D
H24 H 0.7041 0.5656 0.8907 0.100(15) Uiso 1 1 d .

loop_
_atom_site_aniso_label
_atom_site_aniso_U_11
_atom_site_aniso_U_22
_atom_site_aniso_U_33
_atom_site_aniso_U_23
_atom_site_aniso_U_13
_atom_site_aniso_U_12
Zr01 0.01749(9) 0.01790(9) 0.00964(8) -0.00213(6) -0.00084(6) 0.00086(6)
O9 0.0367(8) 0.0315(8) 0.0193(7) -0.0032(6) -0.0029(6) -0.0063(6)
O14 0.0316(8) 0.0326(8) 0.0176(7) -0.0031(6) -0.0039(6) 0.0132(6)
O12 0.0444(9) 0.0440(9) 0.0346(11) 0.0016(8) -0.0128(8) -0.0195(8)
O1 0.0373(8) 0.0284(8) 0.0212(7) -0.0010(6) 0.0047(7) -0.0035(6)
O5 0.0300(8) 0.0322(8) 0.0203(7) -0.0001(6) -0.0041(6) 0.0060(6)
O10 0.0327(8) 0.0361(8) 0.0170(7) -0.0009(6) -0.0002(6) -0.0119(6)
N5 0.0437(11) 0.0379(10) 0.0176(9) 0.0018(8) -0.0007(8) -0.0005(8)
O16 0.0546(11) 0.0458(10) 0.0257(8) -0.0005(7) -0.0046(8) 0.0271(8)
O13 0.0295(8) 0.0355(8) 0.0206(7) -0.0078(6) -0.0020(6) 0.0064(6)
O2 0.0293(7) 0.0311(8) 0.0188(7) -0.0022(6) -0.0026(6) -0.0085(6)
O7 0.0367(8) 0.0416(9) 0.0373(9) 0.0039(8) -0.0029(9) 0.0168(7)
O6 0.0310(8) 0.0318(8) 0.0173(7) -0.0028(6) -0.0001(6) 0.0128(6)
O15 0.0475(10) 0.0488(10) 0.0432(10) -0.0194(10) -0.0071(9) 0.0242(8)
O8 0.0461(10) 0.0471(10) 0.0286(9) -0.0104(8) -0.0031(7) 0.0257(8)
C25 0.0265(11) 0.0334(12) 0.0532(16) -0.0064(11) -0.0030(10) -0.0047(9)
O4 0.0442(10) 0.0456(10) 0.0344(9) -0.0041(8) -0.0087(8) -0.0189(8)
N1 0.0508(12) 0.0392(11) 0.0234(10) -0.0026(8) -0.0019(9) -0.0134(9)
C24 0.0450(15) 0.0590(17) 0.0410(17) 0.0115(15) 0.0007(12) -0.0047(13)
N2 0.0435(11) 0.0415(11) 0.0181(9) 0.0008(8) -0.0040(8) -0.0033(9)
C21 0.0522(16) 0.0435(14) 0.0410(15) 0.0082(11) -0.0063(12) -0.0134(12)
O11 0.0446(10) 0.0592(12) 0.0271(9) 0.0036(8) 0.0004(7) -0.0266(9)
C19 0.0379(11) 0.0292(10) 0.0200(10) -0.0017(8) -0.0026(9) 0.0018(9)
N6 0.0477(12) 0.0331(10) 0.0219(9) -0.0026(8) 0.0001(8) -0.0108(9)
O3 0.0501(10) 0.0419(9) 0.0525(13) 0.0050(9) 0.0127(10) -0.0181(8)
C33 0.0353(11) 0.0310(11) 0.0200(10) 0.0007(8) -0.0018(8) 0.0018(8)
C17 0.0521(14) 0.0393(13) 0.0236(11) 0.0000(10) 0.0014(10) -0.0069(11)
C42 0.080(2) 0.073(2) 0.0489(19) -0.0358(17) 0.0179(17) -0.0091(18)
C32 0.0333(11) 0.0252(10) 0.0209(10) -0.0025(8) 0.0004(9) -0.0002(8)
C37 0.0441(13) 0.0336(11) 0.0197(11) 0.0019(9) -0.0077(9) -0.0022(9)
C26 0.0333(12) 0.0355(12) 0.0360(12) -0.0019(10) -0.0051(10) -0.0059(9)
C23 0.0523(15) 0.0380(13) 0.0229(12) 0.0000(10) -0.0079(10) -0.0023(10)
C39 0.0382(12) 0.0307(11) 0.0384(13) -0.0067(9) 0.0021(10) 0.0100(9)
C22 0.0504(15) 0.0404(13) 0.0290(12) 0.0083(10) -0.0033(11) -0.0036(11)
N3 0.0396(11) 0.0505(13) 0.0430(13) 0.0066(10) -0.0130(10) -0.0158(10)
C36 0.0502(14) 0.0383(13) 0.0303(12) 0.0121(10) -0.0054(11) -0.0057(11)
C20 0.0473(14) 0.0446(13) 0.0320(12) -0.0034(11) -0.0117(11) -0.0110(11)
C3 0.0246(9) 0.0247(9) 0.0231(11) 0.0025(8) -0.0016(8) 0.0003(8)
N4 0.0376(11) 0.0432(12) 0.0630(17) 0.0084(11) 0.0087(11) -0.0121(9)
C8 0.0280(10) 0.0288(10) 0.0247(12) -0.0084(8) -0.0033(8) 0.0033(8)
N8 0.0455(12) 0.0444(12) 0.0458(13) -0.0163(10) -0.0010(10) 0.0218(10)
C35 0.0476(15) 0.0434(14) 0.0413(15) 0.0088(11) -0.0091(12) -0.0162(11)
N7 0.0469(13) 0.0426(12) 0.0510(14) 0.0032(11) -0.0022(11) 0.0244(10)
C4 0.0258(10) 0.0254(10) 0.0203(10) -0.0007(8) 0.0023(8) 0.0046(8)
C43 0.072(2) 0.087(3) 0.046(2) -0.0197(17) -0.0116(16) 0.010(2)
C2 0.0210(9) 0.0256(10) 0.0297(11) -0.0049(9) -0.0016(8) -0.0025(7)
C1 0.0274(10) 0.0271(10) 0.0313(11) -0.0009(9) 0.0048(10) 0.0004(7)
C18 0.0393(12) 0.0291(11) 0.0215(10) -0.0051(9) -0.0030(9) -0.0002(9)
C7 0.0298(10) 0.0258(10) 0.0234(10) -0.0042(8) -0.0028(8) 0.0087(8)
C44 0.0588(18) 0.0591(18) 0.0499(17) -0.0151(14) -0.0148(14) 0.0235(15)
C6 0.0260(10) 0.0279(10) 0.0297(12) -0.0006(8) -0.0060(8) -0.0020(8)
C27 0.0642(19) 0.0540(17) 0.0521(18) 0.0131(14) -0.0067(15) -0.0182(15)
C41 0.0584(18) 0.0412(14) 0.069(2) -0.0231(14) 0.0196(16) 0.0105(13)
C28 0.091(3) 0.075(2) 0.053(2) 0.0247(19) -0.0167(19) 0.005(2)
C40 0.0355(12) 0.0283(11) 0.0488(15) -0.0030(10) 0.0113(11) 0.0047(9)
C5 0.0237(10) 0.0334(11) 0.0240(11) -0.0002(9) -0.0013(8) -0.0061(8)
C31 0.0504(14) 0.0369(13) 0.0245(11) 0.0030(9) 0.0056(10) -0.0031(10)
C34 0.0435(13) 0.0407(13) 0.0308(12) 0.0007(10) -0.0124(10) -0.0071(10)
C38 0.0520(16) 0.059(2) 0.0449(18) -0.0082(13) -0.0065(15) 0.0203(14)
C29 0.076(2) 0.085(2) 0.0573(19) -0.0140(17) -0.0351(17) 0.0154(18)
C30 0.0420(13) 0.0565(16) 0.075(2) -0.0219(15) -0.0218(14) -0.0050(12)

loop_
_atom_type_symbol
_atom_type_description
_atom_type_scat_dispersion_real
_atom_type_scat_dispersion_imag
_atom_type_scat_source
C C 0.0033 0.0016 'International Tables Vol C Tables 4.2.6.8 and 6.1.1.4'
H H 0.0000 0.0000 'International Tables Vol C Tables 4.2.6.8 and 6.1.1.4'
O O 0.0106 0.0060 'International Tables Vol C Tables 4.2.6.8 and 6.1.1.4'
Zr Zr -2.9673 0.5597 'International Tables Vol C Tables 4.2.6.8 and 6.1.1.4'
N N 0.0061 0.0033 'International Tables Vol C Tables 4.2.6.8 and 6.1.1.4'

loop_
_geom_angle_atom_site_label_1
_geom_angle_atom_site_label_2
_geom_angle_atom_site_label_3
_geom_angle
O9 Zr01 O5 97.21(7)
O9 Zr01 O13 93.63(7)
O5 Zr01 O13 148.82(7)
O9 Zr01 O1 148.92(6)
O5 Zr01 O1 94.68(7)
O13 Zr01 O1 90.82(6)
O9 Zr01 O6 77.12(6)
O5 Zr01 O6 70.64(6)
O13 Zr01 O6 140.48(6)
O1 Zr01 O6 79.97(6)
O9 Zr01 O2 140.44(6)
O5 Zr01 O2 75.05(6)
O13 Zr01 O2 78.00(6)
O1 Zr01 O2 70.50(6)
O6 Zr01 O2 132.09(6)
O9 Zr01 O10 70.78(6)
O5 Zr01 O10 79.29(6)
O13 Zr01 O10 76.86(6)
O1 Zr01 O10 139.91(6)
O6 Zr01 O10 132.28(6)
O2 Zr01 O10 69.66(6)
O9 Zr01 O14 77.15(6)
O5 Zr01 O14 140.23(6)
O13 Zr01 O14 70.76(6)
O1 Zr01 O14 75.38(6)
O6 Zr01 O14 69.72(6)
O2 Zr01 O14 132.77(6)
O10 Zr01 O14 132.23(6)
C6 O9 Zr01 122.56(14)
C7 O14 Zr01 120.17(13)
C1 O1 Zr01 121.75(15)
C3 O5 Zr01 122.19(13)
C5 O10 Zr01 119.84(14)
C31 N5 C33 108.59(19)
C31 N5 H5 120.3
C33 N5 H5 131.1
C8 O13 Zr01 121.27(14)
C2 O2 Zr01 120.56(15)
C4 O6 Zr01 120.30(14)
N4 C25 C26 106.7(2)
N4 C25 C30 132.2(3)
C26 C25 C30 121.0(3)
C17 N1 C18 108.9(2)
C17 N1 H1 128.6
C18 N1 H1 122.1
N3 C24 N4 109.8(3)
N3 C24 H24 125.2
N4 C24 H24 123.0
C17 N2 C19 109.05(19)
C17 N2 H2 126.1
C19 N2 H2 124.7
C20 C21 C22 121.5(2)
C20 C21 H21 119.2
C22 C21 H21 119.2
C20 C19 N2 131.8(2)
C20 C19 C18 122.0(2)
N2 C19 C18 106.1(2)
C31 N6 C32 108.8(2)
C31 N6 H6 127(2)
C32 N6 H6 121(2)
C34 C33 C32 122.5(2)
C34 C33 N5 131.1(2)
C32 C33 N5 106.31(19)
N2 C17 N1 109.5(2)
N2 C17 H17 123.5
N1 C17 H17 127.0
C41 C42 C43 121.6(3)
C41 C42 H42 119.2
C43 C42 H42 119.2
C33 C32 N6 106.42(19)
C33 C32 C37 121.9(2)
N6 C32 C37 131.6(2)
C36 C37 C32 115.4(2)
C36 C37 H37 122.3
C32 C37 H37 122.3
C27 C26 N3 132.8(2)
C27 C26 C25 121.4(3)
N3 C26 C25 105.8(2)
C22 C23 C18 116.6(2)
C22 C23 H23 121.7
C18 C23 H23 121.7
N8 C39 C40 106.3(2)
N8 C39 C44 132.2(2)
C40 C39 C44 121.5(2)
C23 C22 C21 122.1(2)
C23 C22 H22 119.0
C21 C22 H22 119.0
C24 N3 C26 108.7(2)
C24 N3 H3 120.9
C26 N3 H3 130.0
C37 C36 C35 122.4(2)
C37 C36 H36 118.8
C35 C36 H36 118.8
C21 C20 C19 116.5(2)
C21 C20 H20 121.7
C19 C20 H20 121.7
O7 C3 O5 127.3(2)
O7 C3 C4 120.4(2)
O5 C3 C4 112.23(17)
C24 N4 C25 109.0(2)
C24 N4 H4 118.5
C25 N4 H4 132.5
O15 C8 O13 125.8(2)
O15 C8 C7 121.2(2)
O13 C8 C7 112.98(18)
C38 N8 C39 108.6(2)
C38 N8 H8 126.4
C39 N8 H8 124.9
C34 C35 C36 121.9(2)
C34 C35 H35 119.1
C36 C35 H35 119.1
C38 N7 C40 108.9(2)
C38 N7 H7 125.5
C40 N7 H7 125.4
O8 C4 O6 125.9(2)
O8 C4 C3 120.25(19)
O6 C4 C3 113.90(18)
C44 C43 C42 122.2(3)
C44 C43 H43 118.9
C42 C43 H43 118.9
O4 C2 O2 125.4(2)
O4 C2 C1 120.3(2)
O2 C2 C1 114.26(19)
O3 C1 O1 126.2(3)
O3 C1 C2 121.5(2)
O1 C1 C2 112.21(18)
N1 C18 C19 106.3(2)
N1 C18 C23 132.3(2)
C19 C18 C23 121.3(2)
O16 C7 O14 126.0(2)
O16 C7 C8 120.28(19)
O14 C7 C8 113.76(18)
C43 C44 C39 116.2(3)
C43 C44 H44 121.9
C39 C44 H44 121.9
O12 C6 O9 126.3(2)
O12 C6 C5 121.2(2)
O9 C6 C5 112.48(18)
C28 C27 C26 117.0(3)
C28 C27 H27 121.5
C26 C27 H27 121.5
C42 C41 C40 117.0(3)
C42 C41 H41 121.5
C40 C41 H41 121.5
C27 C28 C29 121.9(3)
C27 C28 H28 119.1
C29 C28 H28 119.1
N7 C40 C39 106.4(2)
N7 C40 C41 132.0(2)
C39 C40 C41 121.6(3)
O11 C5 O10 126.4(2)
O11 C5 C6 119.9(2)
O10 C5 C6 113.69(19)
N5 C31 N6 109.9(2)
N5 C31 H31 124.5
N6 C31 H31 125.6
C35 C34 C33 115.9(2)
C35 C34 H34 122.1
C33 C34 H34 122.1
N7 C38 N8 109.8(3)
N7 C38 H38 122.8
N8 C38 H38 127.4
C30 C29 C28 122.0(4)
C30 C29 H29 119.0
C28 C29 H29 119.0
C29 C30 C25 116.7(3)
C29 C30 H30 121.7
C25 C30 H30 121.7

loop_
_geom_bond_atom_site_label_1
_geom_bond_atom_site_label_2
_geom_bond_distance
Zr01 O9 2.1651(16)
Zr01 O5 2.1756(15)
Zr01 O13 2.1891(15)
Zr01 O1 2.1998(16)
Zr01 O6 2.2104(14)
Zr01 O2 2.2163(15)
Zr01 O10 2.2268(15)
Zr01 O14 2.2321(14)
O9 C6 1.288(3)
O14 C7 1.277(3)
O12 C6 1.214(3)
O1 C1 1.292(3)
O5 C3 1.286(3)
O10 C5 1.285(3)
N5 C31 1.318(3)
N5 C33 1.391(3)
N5 H5 0.9640
O16 C7 1.228(3)
O13 C8 1.295(3)
O2 C2 1.272(3)
O7 C3 1.214(3)
O6 C4 1.272(3)
O15 C8 1.216(3)
O8 C4 1.230(3)
C25 N4 1.368(4)
C25 C26 1.392(3)
C25 C30 1.393(4)
O4 C2 1.227(3)
N1 C17 1.330(3)
N1 C18 1.377(3)
N1 H1 0.907
C24 N3 1.321(4)
C24 N4 1.326(4)
C24 H24 1.033
N2 C17 1.314(3)
N2 C19 1.387(3)
N2 H2 0.8940
C21 C20 1.374(4)
C21 C22 1.402(4)
C21 H21 0.9300
O11 C5 1.219(3)
C19 C20 1.385(3)
C19 C18 1.387(3)
N6 C31 1.324(3)
N6 C32 1.383(3)
N6 H6 0.91(3)
O3 C1 1.215(3)
C33 C34 1.380(3)
C33 C32 1.381(3)
C17 H17 0.983
C42 C41 1.372(5)
C42 C43 1.388(5)
C42 H42 0.9300
C32 C37 1.391(3)
C37 C36 1.383(4)
C37 H37 0.9300
C26 C27 1.379(4)
C26 N3 1.388(3)
C23 C22 1.364(4)
C23 C18 1.395(3)
C23 H23 0.9300
C39 N8 1.378(3)
C39 C40 1.382(3)
C39 C44 1.400(4)
C22 H22 0.9300
N3 H3 0.881
C36 C35 1.390(4)
C36 H36 0.9300
C20 H20 0.9300
C3 C4 1.533(3)
N4 H4 0.904
C8 C7 1.539(3)
N8 C38 1.321(4)
N8 H8 0.975
C35 C34 1.378(4)
C35 H35 0.9300
N7 C38 1.314(4)
N7 C40 1.372(4)
N7 H7 0.945
C43 C44 1.379(4)
C43 H43 0.9300
C2 C1 1.536(3)
C44 H44 0.9300
C6 C5 1.535(3)
C27 C28 1.365(5)
C27 H27 0.9300
C41 C40 1.391(4)
C41 H41 0.9300
C28 C29 1.375(6)
C28 H28 0.9300
C31 H31 1.048
C34 H34 0.9300
C38 H38 1.036
C29 C30 1.363(5)
C29 H29 0.9300
C30 H30 0.9300
